data_2202750
loop_
_publ_author_name
'Pringle, Jennifer M.'
'Forsyth, Craig. M.'
'Forsyth, Maria'
'MacFarlane, Douglas R.'

_publ_section_title
;
 The zwitterion 1-butylimidazolium-3-(<i>n</i>-butanesulfonate)
;
_journal_issue 11
_journal_name_full 'Acta Crystallographica Section E'
_journal_page_first o1759
_journal_page_last o1761
_journal_paper_doi 10.1107/S1600536803023043
_journal_volume 59
_journal_year 2003
_chemical_formula_iupac 'C11 H20 N2 O3 S'
_chemical_formula_moiety 'C11 H20 N2 O3 S'
_chemical_formula_sum 'C11 H20 N2 O3 S'
_chemical_formula_weight 260.35
_chemical_melting_point 152
_chemical_name_systematic
;
1-butylimidazolium-3-(n-butanesulfonate)
;
_space_group_IT_number 61
_symmetry_cell_setting orthorhombic
_symmetry_space_group_name_Hall '-P 2ac 2ab'
_symmetry_space_group_name_H-M 'P b c a'
_atom_sites_solution_hydrogens geom
_atom_sites_solution_primary direct
_atom_sites_solution_secondary difmap
_cell_angle_alpha 90.00
_cell_angle_beta 90.00
_cell_angle_gamma 90.00
_cell_formula_units_Z 8
_cell_length_a 12.6914(2)
_cell_length_b 11.7483(2)
_cell_length_c 17.4988(2)
_cell_measurement_reflns_used 29344
_cell_measurement_temperature 123(2)
_cell_measurement_theta_max 28.28
_cell_measurement_theta_min 3.66
_cell_volume 2609.11(7)
_computing_cell_refinement 'DENZO-SMN (Otwinowski & Minor, 1997)'
_computing_data_collection 'COLLECT (Nonius, 1998)'
_computing_data_reduction 'X-Seed (please provide reference)'
_computing_molecular_graphics 'X-Seed and POV-Ray (please provide reference)'
_computing_structure_refinement 'SHELXL97 (Sheldrick, 1997)'
_computing_structure_solution 'SHELXS97 (Sheldrick, 1997)'
_diffrn_ambient_temperature 123(2)
_diffrn_measured_fraction_theta_full 0.997
_diffrn_measured_fraction_theta_max 0.996
_diffrn_measurement_device_type 'Nonius KappaCCD'
_diffrn_measurement_method '1\% frames in \f and \w'
_diffrn_radiation_monochromator graphite
_diffrn_radiation_source 'fine-focus sealed tube'
_diffrn_radiation_type MoK\a
_diffrn_radiation_wavelength 0.71073
_diffrn_reflns_av_R_equivalents 0.0631
_diffrn_reflns_av_sigmaI/netI 0.0373
_diffrn_reflns_limit_h_max 16
_diffrn_reflns_limit_h_min -16
_diffrn_reflns_limit_k_max 15
_diffrn_reflns_limit_k_min -15
_diffrn_reflns_limit_l_max 23
_diffrn_reflns_limit_l_min -23
_diffrn_reflns_number 29344
_diffrn_reflns_theta_full 27.50
_diffrn_reflns_theta_max 28.28
_diffrn_reflns_theta_min 3.66
_diffrn_standards_number none
_exptl_absorpt_coefficient_mu 0.248
_exptl_absorpt_correction_type none
_exptl_absorpt_process_details none
_exptl_crystal_colour colorless
_exptl_crystal_density_diffrn 1.326
_exptl_crystal_density_method 'not measured'
_exptl_crystal_description prismatic
_exptl_crystal_F_000 1120
_exptl_crystal_size_max 0.30
_exptl_crystal_size_mid 0.30
_exptl_crystal_size_min 0.25
_refine_diff_density_max 0.891
_refine_diff_density_min -0.529
_refine_ls_extinction_method none
_refine_ls_goodness_of_fit_ref 1.059
_refine_ls_hydrogen_treatment constr
_refine_ls_matrix_type full
_refine_ls_number_parameters 155
_refine_ls_number_reflns 3219
_refine_ls_number_restraints 0
_refine_ls_restrained_S_all 1.059
_refine_ls_R_factor_all 0.0830
_refine_ls_R_factor_gt 0.0528
_refine_ls_shift/su_max 0.000
_refine_ls_shift/su_mean 0.000
_refine_ls_structure_factor_coef Fsqd
_refine_ls_weighting_details 'calc w = 1/[\s^2^(Fo^2^)+(0.0634P)^2^+2.971P] where P = (Fo^2^+2Fc^2^)/3'
_refine_ls_weighting_scheme calc
_refine_ls_wR_factor_gt 0.1287
_refine_ls_wR_factor_ref 0.1453
_reflns_number_gt 2334
_reflns_number_total 3219
_reflns_threshold_expression I>2\s(I)
_cod_data_source_file na6254.cif
_cod_data_source_block I
_cod_database_code 2202750
_cod_database_fobs_code 2202750

loop_
_symmetry_equiv_pos_as_xyz
'x, y, z'
'-x+1/2, -y, z+1/2'
'x+1/2, -y+1/2, -z'
'-x, y+1/2, -z+1/2'
'-x, -y, -z'
'x-1/2, y, -z-1/2'
'-x-1/2, y-1/2, z'
'x, -y-1/2, z-1/2'

loop_
_atom_site_label
_atom_site_fract_x
_atom_site_fract_y
_atom_site_fract_z
_atom_site_U_iso_or_equiv
_atom_site_adp_type
_atom_site_calc_flag
_atom_site_refinement_flags
_atom_site_occupancy
_atom_site_disorder_assembly
_atom_site_disorder_group
_atom_site_type_symbol
S1 0.02453(5) 0.25632(5) 0.42055(3) 0.02276(17) Uani d . 1 . . S
O1 0.07181(14) 0.31725(14) 0.35618(9) 0.0298(4) Uani d . 1 . . O
N1 0.45586(14) -0.10332(15) 0.67671(10) 0.0185(4) Uani d . 1 . . N
O2 -0.02227(15) 0.33272(15) 0.47598(10) 0.0374(5) Uani d . 1 . . O
N2 0.31918(14) -0.06981(14) 0.60666(10) 0.0188(4) Uani d . 1 . . N
C2 0.42081(17) -0.04640(18) 0.61588(12) 0.0204(5) Uani d . 1 . . C
H2 0.4616 0.0026 0.5844 0.025 Uiso calc R 1 . . H
O3 -0.04361(14) 0.16492(16) 0.39571(11) 0.0376(5) Uani d . 1 . . O
C4 0.28788(18) -0.14392(18) 0.66354(12) 0.0208(5) Uani d . 1 . . C
H4 0.2191 -0.1741 0.6706 0.025 Uiso calc R 1 . . H
C5 0.37313(17) -0.16533(18) 0.70714(12) 0.0204(4) Uani d . 1 . . C
H5 0.3759 -0.2138 0.7506 0.024 Uiso calc R 1 . . H
C11 0.56611(17) -0.1030(2) 0.70334(13) 0.0246(5) Uani d . 1 . . C
H11A 0.5675 -0.1109 0.7597 0.029 Uiso calc R 1 . . H
H11B 0.5992 -0.0293 0.6901 0.029 Uiso calc R 1 . . H
C12 0.62906(17) -0.1994(2) 0.66744(12) 0.0245(5) Uani d . 1 . . C
H12A 0.7050 -0.1842 0.6752 0.029 Uiso calc R 1 . . H
H12B 0.6157 -0.1998 0.6117 0.029 Uiso calc R 1 . . H
C13 0.60336(19) -0.3174(2) 0.69949(13) 0.0268(5) Uani d . 1 . . C
H13A 0.6211 -0.3193 0.7546 0.032 Uiso calc R 1 . . H
H13B 0.5268 -0.3316 0.6944 0.032 Uiso calc R 1 . . H
C14 0.6636(2) -0.4114(2) 0.65845(17) 0.0421(7) Uani d . 1 . . C
H14A 0.6453 -0.4108 0.6041 0.063 Uiso calc R 1 . . H
H14B 0.6448 -0.4853 0.6806 0.063 Uiso calc R 1 . . H
H14C 0.7395 -0.3986 0.6643 0.063 Uiso calc R 1 . . H
C31 0.24745(19) -0.01585(19) 0.55127(12) 0.0249(5) Uani d . 1 . . C
H31A 0.1950 -0.0722 0.5333 0.030 Uiso calc R 1 . . H
H31B 0.2881 0.0112 0.5065 0.030 Uiso calc R 1 . . H
C32 0.1912(2) 0.0839(2) 0.58853(14) 0.0311(6) Uani d . 1 . . C
H32A 0.2431 0.1453 0.5978 0.037 Uiso calc R 1 . . H
H32B 0.1638 0.0591 0.6388 0.037 Uiso calc R 1 . . H
C33 0.0999(2) 0.1327(2) 0.54175(14) 0.0297(5) Uani d . 1 . . C
H33A 0.0503 0.0702 0.5293 0.036 Uiso calc R 1 . . H
H33B 0.0615 0.1887 0.5735 0.036 Uiso calc R 1 . . H
C34 0.13359(18) 0.1897(2) 0.46833(13) 0.0252(5) Uani d . 1 . . C
H34A 0.1655 0.1323 0.4340 0.030 Uiso calc R 1 . . H
H34B 0.1878 0.2478 0.4798 0.030 Uiso calc R 1 . . H

loop_
_atom_site_aniso_label
_atom_site_aniso_U_11
_atom_site_aniso_U_22
_atom_site_aniso_U_33
_atom_site_aniso_U_12
_atom_site_aniso_U_13
_atom_site_aniso_U_23
S1 0.0296(3) 0.0208(3) 0.0178(3) 0.0050(2) -0.0044(2) 0.0011(2)
O1 0.0354(10) 0.0297(9) 0.0244(8) 0.0026(7) 0.0005(7) 0.0046(7)
N1 0.0194(9) 0.0184(9) 0.0176(8) 0.0007(7) -0.0010(7) 0.0004(7)
O2 0.0520(12) 0.0353(10) 0.0250(9) 0.0219(9) 0.0051(8) 0.0037(7)
N2 0.0208(9) 0.0164(8) 0.0192(9) 0.0021(7) -0.0011(7) 0.0026(7)
C2 0.0264(11) 0.0166(10) 0.0184(10) -0.0012(8) 0.0012(9) 0.0018(8)
O3 0.0335(10) 0.0364(10) 0.0429(11) -0.0066(8) -0.0144(9) 0.0080(8)
C4 0.0207(10) 0.0190(10) 0.0228(11) 0.0013(8) 0.0032(9) 0.0022(8)
C5 0.0220(11) 0.0203(10) 0.0188(10) 0.0020(8) 0.0024(9) 0.0027(8)
C11 0.0201(11) 0.0282(12) 0.0254(11) -0.0025(9) -0.0068(10) 0.0000(9)
C12 0.0166(10) 0.0357(13) 0.0214(11) -0.0002(9) -0.0017(9) 0.0012(10)
C13 0.0257(12) 0.0320(12) 0.0229(11) 0.0048(10) 0.0015(9) -0.0002(10)
C14 0.0396(15) 0.0386(15) 0.0481(16) 0.0093(13) 0.0102(13) -0.0004(13)
C31 0.0304(12) 0.0236(11) 0.0207(10) 0.0032(9) -0.0077(10) 0.0025(9)
C32 0.0345(13) 0.0291(12) 0.0298(12) 0.0122(10) -0.0087(11) 0.0004(10)
C33 0.0332(13) 0.0303(12) 0.0256(12) 0.0109(10) -0.0010(10) 0.0029(10)
C34 0.0249(11) 0.0250(11) 0.0256(11) 0.0029(9) -0.0022(10) -0.0014(9)

loop_
_atom_type_symbol
_atom_type_description
_atom_type_scat_dispersion_real
_atom_type_scat_dispersion_imag
_atom_type_scat_source
C C 0.0033 0.0016 'International Tables Vol C Tables 4.2.6.8 and 6.1.1.4'
H H 0.0000 0.0000 'International Tables Vol C Tables 4.2.6.8 and 6.1.1.4'
N N 0.0061 0.0033 'International Tables Vol C Tables 4.2.6.8 and 6.1.1.4'
O O 0.0106 0.0060 'International Tables Vol C Tables 4.2.6.8 and 6.1.1.4'
S S 0.1246 0.1234 'International Tables Vol C Tables 4.2.6.8 and 6.1.1.4'

loop_
_geom_angle_atom_site_label_1
_geom_angle_atom_site_label_2
_geom_angle_atom_site_label_3
_geom_angle
O3 S1 O2 114.60(12)
O3 S1 O1 112.17(11)
O2 S1 O1 112.36(11)
O3 S1 C34 106.09(11)
O2 S1 C34 105.91(11)
O1 S1 C34 104.80(11)
C2 N1 C5 108.54(18)
C2 N1 C11 124.57(18)
C5 N1 C11 126.83(18)
C2 N2 C4 108.80(18)
C2 N2 C31 126.21(18)
C4 N2 C31 124.59(18)
N2 C2 N1 108.48(18)
N2 C2 H2 125.8
N1 C2 H2 125.8
C5 C4 N2 107.14(19)
C5 C4 H4 126.4
N2 C4 H4 126.4
C4 C5 N1 107.03(18)
C4 C5 H5 126.5
N1 C5 H5 126.5
N1 C11 C12 111.43(18)
N1 C11 H11A 109.3
C12 C11 H11A 109.3
N1 C11 H11B 109.3
C12 C11 H11B 109.3
H11A C11 H11B 108.0
C11 C12 C13 114.29(18)
C11 C12 H12A 108.7
C13 C12 H12A 108.7
C11 C12 H12B 108.7
C13 C12 H12B 108.7
H12A C12 H12B 107.6
C14 C13 C12 112.1(2)
C14 C13 H13A 109.2
C12 C13 H13A 109.2
C14 C13 H13B 109.2
C12 C13 H13B 109.2
H13A C13 H13B 107.9
C13 C14 H14A 109.5
C13 C14 H14B 109.5
H14A C14 H14B 109.5
C13 C14 H14C 109.5
H14A C14 H14C 109.5
H14B C14 H14C 109.5
N2 C31 C32 109.88(17)
N2 C31 H31A 109.7
C32 C31 H31A 109.7
N2 C31 H31B 109.7
C32 C31 H31B 109.7
H31A C31 H31B 108.2
C31 C32 C33 114.5(2)
C31 C32 H32A 108.6
C33 C32 H32A 108.6
C31 C32 H32B 108.6
C33 C32 H32B 108.6
H32A C32 H32B 107.6
C34 C33 C32 114.0(2)
C34 C33 H33A 108.8
C32 C33 H33A 108.8
C34 C33 H33B 108.8
C32 C33 H33B 108.8
H33A C33 H33B 107.7
C33 C34 S1 111.76(16)
C33 C34 H34A 109.3
S1 C34 H34A 109.3
C33 C34 H34B 109.3
S1 C34 H34B 109.3
H34A C34 H34B 107.9

loop_
_geom_bond_atom_site_label_1
_geom_bond_atom_site_label_2
_geom_bond_site_symmetry_2
_geom_bond_distance
_geom_bond_publ_flag
S1 O3 . 1.4456(19) ?
S1 O2 . 1.4489(18) ?
S1 O1 . 1.4633(17) ?
S1 C34 . 1.797(2) ?
N1 C2 . 1.333(3) ?
N1 C5 . 1.385(3) ?
N1 C11 . 1.475(3) ?
N2 C2 . 1.329(3) ?
N2 C4 . 1.381(3) ?
N2 C31 . 1.473(3) ?
C2 H2 . 0.9500 ?
C4 C5 . 1.348(3) ?
C4 H4 . 0.9500 ?
C5 H5 . 0.9500 ?
C11 C12 . 1.522(3) ?
C11 H11A . 0.9900 ?
C11 H11B . 0.9900 ?
C12 C13 . 1.531(3) ?
C12 H12A . 0.9900 ?
C12 H12B . 0.9900 ?
C13 C14 . 1.523(3) ?
C13 H13A . 0.9900 ?
C13 H13B . 0.9900 ?
C14 H14A . 0.9800 ?
C14 H14B . 0.9800 ?
C14 H14C . 0.9800 ?
C31 C32 . 1.520(3) ?
C31 H31A . 0.9900 ?
C31 H31B . 0.9900 ?
C32 C33 . 1.530(3) ?
C32 H32A . 0.9900 ?
C32 H32B . 0.9900 ?
C33 C34 . 1.511(3) ?
C33 H33A . 0.9900 ?
C33 H33B . 0.9900 ?
C34 H34A . 0.9900 ?
C34 H34B . 0.9900 ?

loop_
_geom_hbond_atom_site_label_D
_geom_hbond_atom_site_label_H
_geom_hbond_atom_site_label_A
_geom_hbond_site_symmetry_A
_geom_hbond_distance_DH
_geom_hbond_distance_HA
_geom_hbond_distance_DA
_geom_hbond_angle_DHA
_geom_hbond_publ_flag
C2 H2 O2 3_556 0.95 2.21 3.067(3) 149 yes
C4 H4 O3 5_556 0.95 2.51 3.278(3) 138 yes
C5 H5 O1 2 0.95 2.31 3.236(3) 165 yes
C11 H11A O3 2 0.99 2.48 3.456(3) 168 yes
C11 H11B O1 3_556 0.99 2.64 3.515(3) 147 yes
C14 H14C O1 5_656 0.98 2.60 3.545(4) 161 yes
C31 H31A O3 5_556 0.99 2.53 3.259(3) 130 yes

loop_
_geom_torsion_atom_site_label_1
_geom_torsion_atom_site_label_2
_geom_torsion_atom_site_label_3
_geom_torsion_atom_site_label_4
_geom_torsion
_geom_torsion_publ_flag
C11 C12 C13 C14 176.6(2) yes
C31 C32 C33 C34 -67.0(3) yes

loop_
_cod_related_entry_id
_cod_related_entry_database
_cod_related_entry_code
1 ChemSpider 17228928
